data_4502550
loop_
_publ_author_name
'Liang, Li-Li'
'Ren, Shi-Bin'
'Zhang, Jun'
'Li, Yi-Zhi'
'Du, Hong-Bin'
'You, Xiao-Zeng'

_publ_section_title
;
 Two Thermostable Three-Dimensional Homochiral Metal&#x2212;Organic
 Polymers with Quartz Topology
;
_journal_issue 3
_journal_name_full 'Crystal Growth &amp; Design'
_journal_page_first 1307
_journal_paper_doi 10.1021/cg901353e
_journal_volume 10
_journal_year 2010
_chemical_absolute_configuration rmad
_chemical_formula_moiety {Cd2[C(CH2OC5H4N)4](C10H14O4)2},2(H2O)
_chemical_formula_sum 'C45 H56 Cd2 N4 O14'
_chemical_formula_weight 1101.74
_chemical_name_systematic
; 
 ? 
;
_space_group_IT_number 18
_symmetry_cell_setting orthorhombic
_symmetry_space_group_name_Hall 'P 2 2ab'
_symmetry_space_group_name_H-M 'P 21 21 2'
_atom_sites_solution_hydrogens geom
_atom_sites_solution_primary direct
_atom_sites_solution_secondary difmap
_audit_creation_method SHELXL-97
_cell_angle_alpha 90.00
_cell_angle_beta 90.00
_cell_angle_gamma 90.00
_cell_formula_units_Z 2
_cell_length_a 13.2749(9)
_cell_length_b 18.8649(13)
_cell_length_c 9.7598(7)
_cell_measurement_reflns_used 3646
_cell_measurement_temperature 291(2)
_cell_measurement_theta_max 20.652
_cell_measurement_theta_min 2.349
_cell_volume 2444.1(3)
_computing_cell_refinement SMART
_computing_data_collection 'SMART (Bruker, 2000)'
_computing_data_reduction SAINT
_computing_molecular_graphics SHELXTL
_computing_publication_material SHELXTL
_computing_structure_refinement 'SHELXL-97 (Sheldrick, 1997)'
_computing_structure_solution 'SHELXS-97 (Sheldrick, 1990)'
_diffrn_ambient_temperature 291(2)
_diffrn_measured_fraction_theta_full 0.997
_diffrn_measured_fraction_theta_max 0.997
_diffrn_measurement_device_type 'Bruker Smart Apex CCD area detector'
_diffrn_measurement_method 'phi and omega scans'
_diffrn_radiation_monochromator graphite
_diffrn_radiation_source 'fine-focus sealed tube'
_diffrn_radiation_type MoK\a
_diffrn_radiation_wavelength 0.71073
_diffrn_reflns_av_R_equivalents 0.0524
_diffrn_reflns_av_sigmaI/netI 0.0562
_diffrn_reflns_limit_h_max 15
_diffrn_reflns_limit_h_min -16
_diffrn_reflns_limit_k_max 23
_diffrn_reflns_limit_k_min -20
_diffrn_reflns_limit_l_max 12
_diffrn_reflns_limit_l_min -11
_diffrn_reflns_number 13387
_diffrn_reflns_theta_full 25.99
_diffrn_reflns_theta_max 25.99
_diffrn_reflns_theta_min 1.88
_exptl_absorpt_coefficient_mu 0.937
_exptl_absorpt_correction_T_max 0.8348
_exptl_absorpt_correction_T_min 0.7928
_exptl_absorpt_correction_type multi-scan
_exptl_absorpt_process_details 'SADABS; Bruker, 2000'
_exptl_crystal_colour colorless
_exptl_crystal_density_diffrn 1.497
_exptl_crystal_density_method 'not measured'
_exptl_crystal_description cubic
_exptl_crystal_F_000 1124
_exptl_crystal_size_max 0.26
_exptl_crystal_size_mid 0.22
_exptl_crystal_size_min 0.20
_refine_diff_density_max 0.585
_refine_diff_density_min -0.712
_refine_diff_density_rms 0.087
_refine_ls_abs_structure_details 'Flack H D (1983), Acta Cryst. A39, 876-881'
_refine_ls_abs_structure_Flack 0.04(4)
_refine_ls_extinction_method none
_refine_ls_goodness_of_fit_ref 1.094
_refine_ls_hydrogen_treatment constr
_refine_ls_matrix_type full
_refine_ls_number_parameters 306
_refine_ls_number_reflns 4789
_refine_ls_number_restraints 0
_refine_ls_restrained_S_all 1.094
_refine_ls_R_factor_all 0.0576
_refine_ls_R_factor_gt 0.0513
_refine_ls_shift/su_max 0.000
_refine_ls_shift/su_mean 0.000
_refine_ls_structure_factor_coef Fsqd
_refine_ls_weighting_details 'calc w=1/[\s^2^(Fo^2^)+(0.0672P)^2^+0.2200P] where P=(Fo^2^+2Fc^2^)/3'
_refine_ls_weighting_scheme calc
_refine_ls_wR_factor_gt 0.1168
_refine_ls_wR_factor_ref 0.1183
_reflns_number_gt 4117
_reflns_number_total 4789
_reflns_threshold_expression >2sigma(I)
_cod_data_source_file cg901353e_si_003.cif
_cod_data_source_block 2
_cod_original_sg_symbol_Hall 'P 2 2ab '
_cod_original_sg_symbol_H-M P21212
_cod_database_code 4502550

loop_
_symmetry_equiv_pos_as_xyz
'x, y, z'
'-x, -y, z'
'-x+1/2, y+1/2, -z'
'x+1/2, -y+1/2, -z'

loop_
_atom_site_label
_atom_site_type_symbol
_atom_site_fract_x
_atom_site_fract_y
_atom_site_fract_z
_atom_site_U_iso_or_equiv
_atom_site_adp_type
_atom_site_occupancy
_atom_site_symmetry_multiplicity
_atom_site_calc_flag
_atom_site_refinement_flags
C1 C 0.8703(5) 0.7054(3) 0.6066(6) 0.0450(14) Uani 1 1 d .
H1 H 0.8893 0.7528 0.6102 0.054 Uiso 1 1 calc R
C2 C 0.8996(4) 0.6611(3) 0.7089(6) 0.0390(13) Uani 1 1 d .
H2 H 0.9349 0.6787 0.7838 0.047 Uiso 1 1 calc R
C3 C 0.8759(5) 0.5872(3) 0.7011(6) 0.0385(12) Uani 1 1 d .
C4 C 0.8177(5) 0.5650(3) 0.5944(6) 0.0456(14) Uani 1 1 d .
H4 H 0.7977 0.5179 0.5885 0.055 Uiso 1 1 calc R
C5 C 0.7882(5) 0.6133(3) 0.4943(7) 0.0452(14) Uani 1 1 d .
H5 H 0.7493 0.5974 0.4213 0.054 Uiso 1 1 calc R
C6 C 0.9698(5) 0.5647(3) 0.9019(7) 0.0424(14) Uani 1 1 d .
H6A H 0.9379 0.6010 0.9571 0.051 Uiso 1 1 calc R
H6B H 1.0291 0.5848 0.8589 0.051 Uiso 1 1 calc R
C7 C 0.7450(4) 0.8850(3) 0.5760(6) 0.0416(14) Uani 1 1 d .
H7 H 0.8087 0.8998 0.5482 0.050 Uiso 1 1 calc R
C8 C 0.7022(5) 0.9173(3) 0.6884(6) 0.0455(14) Uani 1 1 d .
H8 H 0.7367 0.9525 0.7359 0.055 Uiso 1 1 calc R
C9 C 0.6050(5) 0.8958(3) 0.7302(6) 0.0378(12) Uani 1 1 d .
C10 C 0.5567(4) 0.8426(3) 0.6551(7) 0.0445(14) Uani 1 1 d .
H10 H 0.4925 0.8275 0.6799 0.053 Uiso 1 1 calc R
C11 C 0.6047(5) 0.8128(3) 0.5443(6) 0.0428(13) Uani 1 1 d .
H11 H 0.5717 0.7775 0.4950 0.051 Uiso 1 1 calc R
C12 C 0.5904(5) 0.9775(3) 0.9169(7) 0.0473(15) Uani 1 1 d .
H12A H 0.6125 1.0163 0.8589 0.057 Uiso 1 1 calc R
H12B H 0.6464 0.9620 0.9733 0.057 Uiso 1 1 calc R
C13 C 0.5000 1.0000 1.0063(9) 0.0398(17) Uani 1 2 d S
C14 C 0.6720(5) 0.6825(3) 0.1572(7) 0.0434(13) Uani 1 1 d .
C15 C 0.6194(4) 0.6352(3) 0.0561(6) 0.0399(12) Uani 1 1 d .
C16 C 0.6787(5) 0.6286(4) -0.0798(7) 0.0496(15) Uani 1 1 d .
H16A H 0.7284 0.5910 -0.0728 0.059 Uiso 1 1 calc R
H16B H 0.7135 0.6726 -0.0996 0.059 Uiso 1 1 calc R
C17 C 0.6019(5) 0.6114(3) -0.1966(7) 0.0501(16) Uani 1 1 d .
H17A H 0.6084 0.6448 -0.2717 0.060 Uiso 1 1 calc R
H17B H 0.6119 0.5637 -0.2314 0.060 Uiso 1 1 calc R
C18 C 0.4971(5) 0.6186(3) -0.1256(6) 0.0438(15) Uani 1 1 d .
H18 H 0.4739 0.5714 -0.0979 0.053 Uiso 1 1 calc R
C19 C 0.5152(5) 0.6647(3) 0.0064(6) 0.0433(13) Uani 1 1 d .
C20 C 0.4159(5) 0.6534(3) -0.2158(6) 0.0414(13) Uani 1 1 d .
C21 C 0.4287(5) 0.6544(3) 0.1080(6) 0.0425(13) Uani 1 1 d .
H21A H 0.4486 0.6717 0.1964 0.064 Uiso 1 1 calc R
H21B H 0.4126 0.6049 0.1145 0.064 Uiso 1 1 calc R
H21C H 0.3706 0.6801 0.0769 0.064 Uiso 1 1 calc R
C22 C 0.5234(4) 0.7450(3) -0.0296(6) 0.0397(13) Uani 1 1 d .
H22A H 0.4591 0.7620 -0.0604 0.060 Uiso 1 1 calc R
H22B H 0.5724 0.7515 -0.1008 0.060 Uiso 1 1 calc R
H22C H 0.5437 0.7710 0.0503 0.060 Uiso 1 1 calc R
C23 C 0.6109(5) 0.5625(3) 0.1215(6) 0.0441(14) Uani 1 1 d .
H23A H 0.6722 0.5517 0.1693 0.066 Uiso 1 1 calc R
H23B H 0.5995 0.5276 0.0516 0.066 Uiso 1 1 calc R
H23C H 0.5556 0.5622 0.1849 0.066 Uiso 1 1 calc R
Cd1 Cd 0.77295(3) 0.76745(2) 0.33509(4) 0.03918(13) Uani 1 1 d .
N1 N 0.6991(3) 0.8330(2) 0.5039(5) 0.0398(10) Uani 1 1 d .
N2 N 0.8140(4) 0.6824(3) 0.4993(6) 0.0429(11) Uani 1 1 d .
O1 O 0.6258(3) 0.7139(2) 0.2524(4) 0.0451(10) Uani 1 1 d .
O2 O 0.7669(3) 0.6864(2) 0.1559(5) 0.0460(9) Uani 1 1 d .
O3 O 0.4372(3) 0.6911(2) -0.3206(5) 0.0448(9) Uani 1 1 d .
O4 O 0.3259(3) 0.6448(2) -0.1840(5) 0.0468(10) Uani 1 1 d .
O5 O 0.9019(3) 0.5396(2) 0.8007(4) 0.0420(10) Uani 1 1 d .
O6 O 0.5516(3) 0.9204(2) 0.8370(5) 0.0462(9) Uani 1 1 d .
O1WA O 0.5124(6) 0.6258(3) 0.4509(8) 0.0477(18) Uani 0.60 1 d P
H1WD H 0.5285 0.6545 0.5143 0.057 Uiso 0.60 1 d PR
H1WA H 0.4923 0.6523 0.3860 0.072 Uiso 0.60 1 d PR
O1WB O 0.9294(10) 0.0063(6) 0.5236(12) 0.056(3) Uani 0.40 1 d P
H1WB H 0.8687 0.0142 0.5007 0.067 Uiso 0.40 1 d PR
H1WF H 0.9499 -0.0010 0.6050 0.084 Uiso 0.40 1 d PR

loop_
_atom_site_aniso_label
_atom_site_aniso_U_11
_atom_site_aniso_U_22
_atom_site_aniso_U_33
_atom_site_aniso_U_23
_atom_site_aniso_U_13
_atom_site_aniso_U_12
C1 0.052(3) 0.046(3) 0.038(3) 0.000(2) -0.010(3) 0.016(3)
C2 0.038(3) 0.037(3) 0.042(3) 0.001(2) -0.020(2) -0.008(2)
C3 0.042(3) 0.042(3) 0.031(3) 0.003(2) -0.003(2) 0.005(2)
C4 0.052(3) 0.050(3) 0.036(3) -0.005(3) -0.010(3) -0.002(3)
C5 0.053(4) 0.036(2) 0.046(3) 0.007(2) -0.009(3) 0.003(2)
C6 0.046(3) 0.039(3) 0.042(3) -0.002(2) -0.017(3) 0.011(2)
C7 0.038(3) 0.043(3) 0.043(3) -0.007(2) 0.007(2) -0.005(2)
C8 0.047(3) 0.046(3) 0.043(4) -0.005(2) 0.008(3) -0.008(2)
C9 0.042(3) 0.042(3) 0.029(3) -0.003(2) 0.008(2) -0.001(2)
C10 0.042(3) 0.044(3) 0.048(3) -0.009(3) 0.024(3) -0.012(2)
C11 0.042(3) 0.049(3) 0.038(3) -0.011(2) 0.015(2) -0.007(3)
C12 0.044(3) 0.044(3) 0.054(4) -0.012(3) 0.002(3) -0.013(3)
C13 0.047(4) 0.041(4) 0.031(4) 0.000 0.000 0.000(3)
C14 0.048(3) 0.050(3) 0.032(3) 0.002(3) -0.016(3) 0.010(3)
C15 0.033(3) 0.042(3) 0.045(3) -0.002(2) -0.009(2) -0.004(2)
C16 0.045(3) 0.054(3) 0.050(4) -0.014(3) 0.003(3) 0.029(3)
C17 0.054(4) 0.048(3) 0.048(4) -0.014(3) 0.000(3) 0.010(3)
C18 0.046(4) 0.039(3) 0.046(4) -0.013(2) -0.001(3) 0.009(2)
C19 0.043(3) 0.053(3) 0.034(3) -0.013(3) -0.003(3) 0.005(3)
C20 0.043(3) 0.040(3) 0.042(3) -0.013(2) 0.001(2) -0.003(2)
C21 0.046(3) 0.045(3) 0.037(3) -0.002(2) 0.002(3) -0.008(3)
C22 0.033(2) 0.045(3) 0.041(3) -0.009(2) -0.004(2) 0.009(2)
C23 0.046(3) 0.042(3) 0.044(3) 0.008(2) -0.011(3) -0.001(3)
Cd1 0.0429(2) 0.03960(19) 0.03504(19) -0.00044(17) 0.00041(18) 0.00456(18)
N1 0.037(3) 0.041(2) 0.041(3) -0.002(2) 0.007(2) -0.0011(18)
N2 0.041(2) 0.046(3) 0.041(3) 0.012(2) 0.006(2) 0.001(2)
O1 0.045(2) 0.045(2) 0.046(2) -0.0127(18) 0.0035(19) 0.0030(17)
O2 0.0386(19) 0.052(2) 0.047(2) -0.015(2) 0.001(2) -0.0006(19)
O3 0.047(2) 0.042(2) 0.046(2) 0.006(2) -0.006(2) 0.0014(17)
O4 0.046(2) 0.048(2) 0.046(3) 0.0111(19) -0.004(2) 0.0019(18)
O5 0.044(2) 0.041(2) 0.041(2) 0.0035(16) -0.0144(18) -0.0030(17)
O6 0.050(2) 0.0428(19) 0.045(2) -0.012(2) 0.016(2) -0.0136(17)
O1WA 0.055(4) 0.034(3) 0.054(5) -0.021(3) 0.010(3) -0.012(3)
O1WB 0.067(8) 0.049(6) 0.050(7) 0.019(5) -0.015(6) 0.007(5)

loop_
_atom_type_symbol
_atom_type_description
_atom_type_scat_dispersion_real
_atom_type_scat_dispersion_imag
_atom_type_scat_source
C C 0.0033 0.0016 'International Tables Vol C Tables 4.2.6.8 and 6.1.1.4'
H H 0.0000 0.0000 'International Tables Vol C Tables 4.2.6.8 and 6.1.1.4'
N N 0.0061 0.0033 'International Tables Vol C Tables 4.2.6.8 and 6.1.1.4'
O O 0.0106 0.0060 'International Tables Vol C Tables 4.2.6.8 and 6.1.1.4'
Cd Cd -0.8075 1.2024 'International Tables Vol C Tables 4.2.6.8 and 6.1.1.4'

loop_
_geom_angle_atom_site_label_1
_geom_angle_atom_site_label_2
_geom_angle_atom_site_label_3
_geom_angle
_geom_angle_site_symmetry_1
_geom_angle_site_symmetry_3
N2 C1 C2 121.9(6) . .
N2 C1 H1 119.0 . .
C2 C1 H1 119.0 . .
C1 C2 C3 119.8(5) . .
C1 C2 H2 120.1 . .
C3 C2 H2 120.1 . .
C4 C3 O5 119.0(5) . .
C4 C3 C2 117.7(5) . .
O5 C3 C2 123.1(5) . .
C3 C4 C5 119.7(6) . .
C3 C4 H4 120.2 . .
C5 C4 H4 120.2 . .
N2 C5 C4 122.4(6) . .
N2 C5 H5 118.8 . .
C4 C5 H5 118.8 . .
O5 C6 C13 107.6(4) . 3_647
O5 C6 H6A 110.2 . .
C13 C6 H6A 110.2 3_647 .
O5 C6 H6B 110.2 . .
C13 C6 H6B 110.2 3_647 .
H6A C6 H6B 108.5 . .
N1 C7 C8 123.3(5) . .
N1 C7 H7 118.4 . .
C8 C7 H7 118.4 . .
C7 C8 C9 118.7(5) . .
C7 C8 H8 120.7 . .
C9 C8 H8 120.6 . .
O6 C9 C10 114.4(5) . .
O6 C9 C8 127.4(5) . .
C10 C9 C8 118.2(5) . .
C11 C10 C9 119.6(5) . .
C11 C10 H10 120.2 . .
C9 C10 H10 120.2 . .
N1 C11 C10 122.4(5) . .
N1 C11 H11 118.8 . .
C10 C11 H11 118.8 . .
O6 C12 C13 103.7(4) . .
O6 C12 H12A 111.0 . .
C13 C12 H12A 111.0 . .
O6 C12 H12B 111.0 . .
C13 C12 H12B 111.0 . .
H12A C12 H12B 109.0 . .
C12 C13 C12 111.1(7) 2_675 .
C12 C13 C6 109.8(3) 2_675 4_467
C12 C13 C6 108.0(3) . 4_467
C12 C13 C6 108.0(3) 2_675 3_657
C12 C13 C6 109.8(3) . 3_657
C6 C13 C6 110.2(7) 4_467 3_657
O1 C14 O2 117.8(6) . .
O1 C14 C15 122.4(6) . .
O2 C14 C15 119.5(6) . .
O1 C14 Cd1 59.5(3) . .
O2 C14 Cd1 58.7(3) . .
C15 C14 Cd1 178.1(5) . .
C14 C15 C23 107.2(5) . .
C14 C15 C16 112.0(5) . .
C23 C15 C16 109.0(5) . .
C14 C15 C19 113.8(5) . .
C23 C15 C19 112.6(5) . .
C16 C15 C19 102.3(5) . .
C15 C16 C17 108.0(5) . .
C15 C16 H16A 110.1 . .
C17 C16 H16A 110.1 . .
C15 C16 H16B 110.1 . .
C17 C16 H16B 110.1 . .
H16A C16 H16B 108.4 . .
C18 C17 C16 103.9(5) . .
C18 C17 H17A 111.0 . .
C16 C17 H17A 111.0 . .
C18 C17 H17B 111.0 . .
C16 C17 H17B 111.0 . .
H17A C17 H17B 109.0 . .
C20 C18 C17 114.1(5) . .
C20 C18 C19 109.9(5) . .
C17 C18 C19 106.0(5) . .
C20 C18 H18 108.9 . .
C17 C18 H18 108.9 . .
C19 C18 H18 108.9 . .
C21 C19 C22 108.8(5) . .
C21 C19 C15 114.6(5) . .
C22 C19 C15 110.6(5) . .
C21 C19 C18 110.3(5) . .
C22 C19 C18 111.3(5) . .
C15 C19 C18 101.1(4) . .
O4 C20 O3 118.9(6) . .
O4 C20 C18 118.3(6) . .
O3 C20 C18 122.7(6) . .
O4 C20 Cd1 60.1(3) . 4_465
O3 C20 Cd1 59.9(3) . 4_465
C18 C20 Cd1 169.1(4) . 4_465
C19 C21 H21A 109.5 . .
C19 C21 H21B 109.5 . .
H21A C21 H21B 109.5 . .
C19 C21 H21C 109.5 . .
H21A C21 H21C 109.5 . .
H21B C21 H21C 109.5 . .
C19 C22 H22A 109.5 . .
C19 C22 H22B 109.5 . .
H22A C22 H22B 109.5 . .
C19 C22 H22C 109.5 . .
H22A C22 H22C 109.5 . .
H22B C22 H22C 109.5 . .
C15 C23 H23A 109.5 . .
C15 C23 H23B 109.5 . .
H23A C23 H23B 109.5 . .
C15 C23 H23C 109.5 . .
H23A C23 H23C 109.5 . .
H23B C23 H23C 109.5 . .
N1 Cd1 O3 105.37(16) . 4_565
N1 Cd1 O2 152.27(15) . .
O3 Cd1 O2 102.02(15) 4_565 .
N1 Cd1 O4 101.64(16) . 4_565
O3 Cd1 O4 55.79(15) 4_565 4_565
O2 Cd1 O4 90.09(16) . 4_565
N1 Cd1 N2 88.68(19) . .
O3 Cd1 N2 93.07(16) 4_565 .
O2 Cd1 N2 94.18(18) . .
O4 Cd1 N2 148.71(18) 4_565 .
N1 Cd1 O1 97.16(15) . .
O3 Cd1 O1 155.20(15) 4_565 .
O2 Cd1 O1 55.12(14) . .
O4 Cd1 O1 109.93(15) 4_565 .
N2 Cd1 O1 97.75(17) . .
N1 Cd1 C20 108.40(16) . 4_565
O3 Cd1 C20 28.46(17) 4_565 4_565
O2 Cd1 C20 93.67(16) . 4_565
O4 Cd1 C20 27.65(17) 4_565 4_565
N2 Cd1 C20 121.07(18) . 4_565
O1 Cd1 C20 132.92(17) . 4_565
N1 Cd1 C14 124.73(19) . .
O3 Cd1 C14 128.55(19) 4_565 .
O2 Cd1 C14 27.61(17) . .
O4 Cd1 C14 99.42(18) 4_565 .
N2 Cd1 C14 98.57(19) . .
O1 Cd1 C14 27.62(17) . .
C20 Cd1 C14 113.6(2) 4_565 .
C7 N1 C11 117.8(5) . .
C7 N1 Cd1 125.1(4) . .
C11 N1 Cd1 116.8(4) . .
C5 N2 C1 118.4(5) . .
C5 N2 Cd1 125.5(4) . .
C1 N2 Cd1 116.1(4) . .
C14 O1 Cd1 92.9(4) . .
C14 O2 Cd1 93.7(4) . .
C20 O3 Cd1 91.7(4) . 4_465
C20 O4 Cd1 92.3(4) . 4_465
C3 O5 C6 115.9(4) . .
C9 O6 C12 119.7(5) . .
H1WD O1WA H1WA 104.2 . .
H1WB O1WB H1WF 125.3 . .

loop_
_geom_bond_atom_site_label_1
_geom_bond_atom_site_label_2
_geom_bond_distance
_geom_bond_site_symmetry_2
C1 N2 1.357(8) .
C1 C2 1.359(8) .
C1 H1 0.9300 .
C2 C3 1.430(8) .
C2 H2 0.9300 .
C3 C4 1.363(8) .
C3 O5 1.367(7) .
C4 C5 1.393(8) .
C4 H4 0.9300 .
C5 N2 1.348(7) .
C5 H5 0.9300 .
C6 O5 1.418(7) .
C6 C13 1.566(7) 3_647
C6 H6A 0.9700 .
C6 H6B 0.9700 .
C7 N1 1.353(7) .
C7 C8 1.378(8) .
C7 H7 0.9300 .
C8 C9 1.414(9) .
C8 H8 0.9300 .
C9 O6 1.343(7) .
C9 C10 1.398(8) .
C10 C11 1.376(8) .
C10 H10 0.9300 .
C11 N1 1.369(8) .
C11 H11 0.9300 .
C12 O6 1.426(7) .
C12 C13 1.543(8) .
C12 H12A 0.9700 .
C12 H12B 0.9700 .
C13 C12 1.543(8) 2_675
C13 C6 1.566(7) 4_467
C13 C6 1.566(7) 3_657
C14 O1 1.261(8) .
C14 O2 1.261(7) .
C14 C15 1.503(8) .
C14 Cd1 2.716(6) .
C15 C23 1.518(8) .
C15 C16 1.547(9) .
C15 C19 1.568(8) .
C16 C17 1.563(9) .
C16 H16A 0.9700 .
C16 H16B 0.9700 .
C17 C18 1.560(9) .
C17 H17A 0.9700 .
C17 H17B 0.9700 .
C18 C20 1.538(9) .
C18 C19 1.572(8) .
C18 H18 0.9800 .
C19 C21 1.530(8) .
C19 C22 1.560(8) .
C20 O4 1.245(8) .
C20 O3 1.279(8) .
C20 Cd1 2.681(6) 4_465
C21 H21A 0.9600 .
C21 H21B 0.9600 .
C21 H21C 0.9600 .
C22 H22A 0.9600 .
C22 H22B 0.9600 .
C22 H22C 0.9600 .
C23 H23A 0.9600 .
C23 H23B 0.9600 .
C23 H23C 0.9600 .
Cd1 N1 2.281(5) .
Cd1 O3 2.320(4) 4_565
Cd1 O2 2.324(4) .
Cd1 O4 2.326(4) 4_565
Cd1 N2 2.332(5) .
Cd1 O1 2.342(4) .
Cd1 C20 2.681(7) 4_565
O3 Cd1 2.320(4) 4_465
O4 Cd1 2.326(4) 4_465
O1WA H1WD 0.8500 .
O1WA H1WA 0.8500 .
O1WB H1WB 0.8500 .
O1WB H1WF 0.8500 .

loop_
_geom_torsion_atom_site_label_1
_geom_torsion_atom_site_label_2
_geom_torsion_atom_site_label_3
_geom_torsion_atom_site_label_4
_geom_torsion
_geom_torsion_site_symmetry_1
_geom_torsion_site_symmetry_4
N2 C1 C2 C3 3.6(10) . .
C1 C2 C3 C4 -4.7(9) . .
C1 C2 C3 O5 -179.3(6) . .
O5 C3 C4 C5 178.2(6) . .
C2 C3 C4 C5 3.4(9) . .
C3 C4 C5 N2 -0.9(10) . .
N1 C7 C8 C9 -0.8(9) . .
C7 C8 C9 O6 179.5(6) . .
C7 C8 C9 C10 0.0(9) . .
O6 C9 C10 C11 -179.2(6) . .
C8 C9 C10 C11 0.3(10) . .
C9 C10 C11 N1 0.2(10) . .
O6 C12 C13 C12 -58.9(4) . 2_675
O6 C12 C13 C6 61.5(6) . 4_467
O6 C12 C13 C6 -178.3(5) . 3_657
O1 C14 C15 C23 -84.2(7) . .
O2 C14 C15 C23 89.0(7) . .
Cd1 C14 C15 C23 101(12) . .
O1 C14 C15 C16 156.3(5) . .
O2 C14 C15 C16 -30.5(8) . .
Cd1 C14 C15 C16 -19(13) . .
O1 C14 C15 C19 40.9(8) . .
O2 C14 C15 C19 -145.8(6) . .
Cd1 C14 C15 C19 -134(12) . .
C14 C15 C16 C17 -153.5(5) . .
C23 C15 C16 C17 88.1(6) . .
C19 C15 C16 C17 -31.3(6) . .
C15 C16 C17 C18 7.3(7) . .
C16 C17 C18 C20 140.9(5) . .
C16 C17 C18 C19 19.8(6) . .
C14 C15 C19 C21 -78.2(7) . .
C23 C15 C19 C21 44.0(7) . .
C16 C15 C19 C21 160.8(5) . .
C14 C15 C19 C22 45.2(7) . .
C23 C15 C19 C22 167.4(5) . .
C16 C15 C19 C22 -75.8(6) . .
C14 C15 C19 C18 163.2(5) . .
C23 C15 C19 C18 -74.6(6) . .
C16 C15 C19 C18 42.2(6) . .
C20 C18 C19 C21 75.6(7) . .
C17 C18 C19 C21 -160.6(5) . .
C20 C18 C19 C22 -45.2(7) . .
C17 C18 C19 C22 78.6(6) . .
C20 C18 C19 C15 -162.7(5) . .
C17 C18 C19 C15 -38.9(6) . .
C17 C18 C20 O4 161.3(5) . .
C19 C18 C20 O4 -79.8(7) . .
C17 C18 C20 O3 -19.4(8) . .
C19 C18 C20 O3 99.5(6) . .
C17 C18 C20 Cd1 -120(2) . 4_465
C19 C18 C20 Cd1 -1(3) . 4_465
O1 C14 Cd1 N1 -4.0(4) . .
O2 C14 Cd1 N1 -177.0(3) . .
C15 C14 Cd1 N1 171(12) . .
O1 C14 Cd1 O3 -168.7(3) . 4_565
O2 C14 Cd1 O3 18.3(5) . 4_565
C15 C14 Cd1 O3 7(13) . 4_565
O1 C14 Cd1 O2 172.9(6) . .
C15 C14 Cd1 O2 -12(12) . .
O1 C14 Cd1 O4 -115.3(3) . 4_565
O2 C14 Cd1 O4 71.7(4) . 4_565
C15 C14 Cd1 O4 60(12) . 4_565
O1 C14 Cd1 N2 90.4(3) . .
O2 C14 Cd1 N2 -82.6(4) . .
C15 C14 Cd1 N2 -94(12) . .
O2 C14 Cd1 O1 -172.9(6) . .
C15 C14 Cd1 O1 175(100) . .
O1 C14 Cd1 C20 -140.2(3) . 4_565
O2 C14 Cd1 C20 46.9(4) . 4_565
C15 C14 Cd1 C20 35(13) . 4_565
C8 C7 N1 C11 1.2(9) . .
C8 C7 N1 Cd1 -171.5(5) . .
C10 C11 N1 C7 -0.9(9) . .
C10 C11 N1 Cd1 172.5(5) . .
O3 Cd1 N1 C7 0.7(5) 4_565 .
O2 Cd1 N1 C7 -170.0(4) . .
O4 Cd1 N1 C7 -56.7(5) 4_565 .
N2 Cd1 N1 C7 93.5(5) . .
O1 Cd1 N1 C7 -168.9(5) . .
C20 Cd1 N1 C7 -28.9(5) 4_565 .
C14 Cd1 N1 C7 -167.0(4) . .
O3 Cd1 N1 C11 -172.2(4) 4_565 .
O2 Cd1 N1 C11 17.1(6) . .
O4 Cd1 N1 C11 130.4(4) 4_565 .
N2 Cd1 N1 C11 -79.3(5) . .
O1 Cd1 N1 C11 18.3(5) . .
C20 Cd1 N1 C11 158.2(4) 4_565 .
C14 Cd1 N1 C11 20.2(5) . .
C4 C5 N2 C1 -0.4(9) . .
C4 C5 N2 Cd1 178.2(5) . .
C2 C1 N2 C5 -1.0(9) . .
C2 C1 N2 Cd1 -179.8(5) . .
N1 Cd1 N2 C5 123.9(5) . .
O3 Cd1 N2 C5 -130.8(5) 4_565 .
O2 Cd1 N2 C5 -28.5(5) . .
O4 Cd1 N2 C5 -125.6(5) 4_565 .
O1 Cd1 N2 C5 26.9(5) . .
C20 Cd1 N2 C5 -125.3(5) 4_565 .
C14 Cd1 N2 C5 -1.0(5) . .
N1 Cd1 N2 C1 -57.4(4) . .
O3 Cd1 N2 C1 47.9(4) 4_565 .
O2 Cd1 N2 C1 150.2(4) . .
O4 Cd1 N2 C1 53.1(6) 4_565 .
O1 Cd1 N2 C1 -154.4(4) . .
C20 Cd1 N2 C1 53.4(5) 4_565 .
C14 Cd1 N2 C1 177.7(4) . .
O2 C14 O1 Cd1 6.8(6) . .
C15 C14 O1 Cd1 -179.8(5) . .
N1 Cd1 O1 C14 176.7(4) . .
O3 Cd1 O1 C14 21.4(5) 4_565 .
O2 Cd1 O1 C14 -4.0(4) . .
O4 Cd1 O1 C14 71.5(4) 4_565 .
N2 Cd1 O1 C14 -93.7(4) . .
C20 Cd1 O1 C14 53.2(4) 4_565 .
O1 C14 O2 Cd1 -6.9(6) . .
C15 C14 O2 Cd1 179.5(5) . .
N1 Cd1 O2 C14 5.4(6) . .
O3 Cd1 O2 C14 -165.4(4) 4_565 .
O4 Cd1 O2 C14 -110.5(4) 4_565 .
N2 Cd1 O2 C14 100.5(4) . .
O1 Cd1 O2 C14 4.0(4) . .
C20 Cd1 O2 C14 -137.9(4) 4_565 .
O4 C20 O3 Cd1 11.7(5) . 4_465
C18 C20 O3 Cd1 -167.6(5) . 4_465
O3 C20 O4 Cd1 -11.7(5) . 4_465
C18 C20 O4 Cd1 167.6(4) . 4_465
C4 C3 O5 C6 174.6(6) . .
C2 C3 O5 C6 -10.9(8) . .
C13 C6 O5 C3 -172.9(5) 3_647 .
C10 C9 O6 C12 -176.5(6) . .
C8 C9 O6 C12 4.0(9) . .
C13 C12 O6 C9 168.4(5) . .
